data_7023903
loop_
_publ_author_name
'Scott, Hayley S.'
'Ross, Tamsyn M.'
'Chilton, Nicholas F.'
'Gass, Ian A.'
'Moubaraki, Boujemaa'
'Chastanet, Guillaume'
'Paradis, Nicolas'
'L\`etard, Jean-Fran\,cois'
'Vignesh, Kuduva R.'
'Rajaraman, Gopalan'
'Batten, Stuart R.'
'Murray, Keith S.'

_publ_section_title
;
 Crown-linked dipyridylamino-triazine ligands and their spin-crossover
 iron(ii) derivatives: magnetism, photomagnetism and cooperativity.
;
_journal_issue 47
_journal_name_full 'Dalton transactions (Cambridge, England : 2003)'
_journal_page_first 16494
_journal_page_last 16509
_journal_paper_doi 10.1039/c3dt51839f
_journal_volume 42
_journal_year 2013
_chemical_formula_moiety
;
C36 H42 B2 Cl2 Fe N16
;
_chemical_formula_sum 'C36 H42 B2 Cl2 Fe N16'
_chemical_formula_weight 847.23
_chemical_name_systematic
;
?
;
_space_group_IT_number 14
_symmetry_cell_setting monoclinic
_symmetry_space_group_name_Hall '-P 2yn'
_symmetry_space_group_name_H-M 'P 1 21/n 1'
_atom_sites_solution_hydrogens geom
_atom_sites_solution_primary direct
_atom_sites_solution_secondary difmap
_audit_creation_method SHELXL-97
_cell_angle_alpha 90.00
_cell_angle_beta 101.77(3)
_cell_angle_gamma 90.00
_cell_formula_units_Z 2
_cell_length_a 10.664(2)
_cell_length_b 16.148(3)
_cell_length_c 11.932(2)
_cell_measurement_reflns_used 4022
_cell_measurement_temperature 123(2)
_cell_measurement_theta_max 26.56
_cell_measurement_theta_min 2.15
_cell_volume 2011.5(7)
_computing_cell_refinement 'XDS (Kabsch, 1993)'
_computing_data_collection 'Blu-Ice (McPhillips et al, 2002)'
_computing_data_reduction 'XDS (Kabsch, 1993)'
_computing_molecular_graphics X-SEED
_computing_publication_material 'XCIF V6.12 (BrukerAXS, 2001).'
_computing_structure_refinement 'SHELXL-97 (Sheldrick, 1997)'
_computing_structure_solution 'SHELXS-97 (Sheldrick, 1990)'
_diffrn_ambient_temperature 123(2)
_diffrn_measured_fraction_theta_full 0.958
_diffrn_measured_fraction_theta_max 0.958
_diffrn_measurement_device_type 'ADSC Quantum 210r'
_diffrn_measurement_method 'scans in phi'
_diffrn_radiation_monochromator silicon
_diffrn_radiation_source 'Australia synchrotron MX1'
_diffrn_radiation_type synchrotron
_diffrn_radiation_wavelength 0.708457
_diffrn_reflns_av_R_equivalents 0.0667
_diffrn_reflns_av_sigmaI/netI 0.0491
_diffrn_reflns_limit_h_max 13
_diffrn_reflns_limit_h_min -13
_diffrn_reflns_limit_k_max 20
_diffrn_reflns_limit_k_min -19
_diffrn_reflns_limit_l_max 13
_diffrn_reflns_limit_l_min -14
_diffrn_reflns_number 14356
_diffrn_reflns_theta_full 26.56
_diffrn_reflns_theta_max 26.56
_diffrn_reflns_theta_min 2.15
_diffrn_standards_decay_% 0
_diffrn_standards_interval_count 0
_diffrn_standards_interval_time 0
_diffrn_standards_number 0
_exptl_absorpt_coefficient_mu 0.558
_exptl_absorpt_correction_T_max 0.972
_exptl_absorpt_correction_T_min 0.946
_exptl_absorpt_correction_type multi-scan
_exptl_absorpt_process_details SADABS
_exptl_crystal_colour yellow
_exptl_crystal_density_diffrn 1.399
_exptl_crystal_density_method 'not measured'
_exptl_crystal_description block
_exptl_crystal_F_000 880
_exptl_crystal_size_max 0.1
_exptl_crystal_size_mid 0.1
_exptl_crystal_size_min 0.05
_refine_diff_density_max 1.246
_refine_diff_density_min -1.585
_refine_diff_density_rms 0.127
_refine_ls_extinction_method none
_refine_ls_goodness_of_fit_ref 1.052
_refine_ls_hydrogen_treatment constr
_refine_ls_matrix_type full
_refine_ls_number_parameters 262
_refine_ls_number_reflns 4022
_refine_ls_number_restraints 0
_refine_ls_restrained_S_all 1.052
_refine_ls_R_factor_all 0.1448
_refine_ls_R_factor_gt 0.1213
_refine_ls_shift/su_max 0.000
_refine_ls_shift/su_mean 0.000
_refine_ls_structure_factor_coef Fsqd
_refine_ls_weighting_details 'calc w=1/[\s^2^(Fo^2^)+(0.1372P)^2^+12.4355P] where P=(Fo^2^+2Fc^2^)/3'
_refine_ls_weighting_scheme calc
_refine_ls_wR_factor_gt 0.2990
_refine_ls_wR_factor_ref 0.3176
_reflns_number_gt 3081
_reflns_number_total 4022
_reflns_threshold_expression >2sigma(I)
_cod_data_source_file c3dt51839f.txt
_cod_data_source_block hs73m
_cod_original_sg_symbol_H-M P21/n
_cod_database_code 7023903

loop_
_symmetry_equiv_pos_as_xyz
'x, y, z'
'-x+1/2, y+1/2, -z+1/2'
'-x, -y, -z'
'x-1/2, -y-1/2, z-1/2'

loop_
_atom_site_label
_atom_site_type_symbol
_atom_site_fract_x
_atom_site_fract_y
_atom_site_fract_z
_atom_site_U_iso_or_equiv
_atom_site_adp_type
_atom_site_occupancy
_atom_site_symmetry_multiplicity
_atom_site_calc_flag
_atom_site_refinement_flags
Fe1 Fe 0.5000 1.0000 0.5000 0.0344(4) Uani 1 2 d S
Cl1 Cl 0.2153(3) 0.80408(16) 0.9108(3) 0.0996(11) Uani 1 1 d .
N1 N 0.3780(6) 0.9114(3) 0.5065(4) 0.0390(12) Uani 1 1 d .
N2 N 0.5002(6) 1.0349(4) 0.6603(5) 0.0518(15) Uani 1 1 d .
N3 N 0.6483(6) 0.9289(4) 0.5654(6) 0.0519(15) Uani 1 1 d .
N4 N 0.5516(7) 0.9015(5) 0.7229(6) 0.065(2) Uani 1 1 d .
N6 N 0.5002(7) 0.7627(5) 0.7053(6) 0.0641(19) Uani 1 1 d .
N5 N 0.3934(8) 0.8531(5) 0.8108(6) 0.070(2) Uani 1 1 d .
N7 N 0.3370(8) 0.7106(5) 0.7949(7) 0.076(2) Uani 1 1 d .
N8 N 0.4359(9) 0.6255(5) 0.6865(8) 0.081(2) Uani 1 1 d .
C1 C 0.2996(7) 0.8621(4) 0.5038(6) 0.0427(15) Uani 1 1 d .
C2 C 0.4760(9) 1.1164(5) 0.6823(8) 0.067(3) Uani 1 1 d .
H2 H 0.4612 1.1543 0.6202 0.080 Uiso 1 1 calc R
C3 C 0.4723(14) 1.1457(7) 0.7896(10) 0.108(5) Uani 1 1 d .
H3 H 0.4490 1.2016 0.7996 0.130 Uiso 1 1 calc R
C4 C 0.5013(16) 1.0956(8) 0.8792(10) 0.126(6) Uani 1 1 d .
H4 H 0.5023 1.1151 0.9544 0.151 Uiso 1 1 calc R
C5 C 0.5306(15) 1.0123(8) 0.8592(9) 0.110(5) Uani 1 1 d .
H5 H 0.5529 0.9753 0.9220 0.132 Uiso 1 1 calc R
C6 C 0.5274(10) 0.9842(6) 0.7500(7) 0.072(3) Uani 1 1 d .
C7 C 0.6532(9) 0.8877(5) 0.6652(9) 0.071(3) Uani 1 1 d .
C8 C 0.7579(11) 0.8414(7) 0.7188(14) 0.114(5) Uani 1 1 d .
H8 H 0.7586 0.8137 0.7891 0.136 Uiso 1 1 calc R
C9 C 0.8599(12) 0.8374(7) 0.6660(17) 0.127(6) Uani 1 1 d .
H9 H 0.9330 0.8060 0.7001 0.153 Uiso 1 1 calc R
C10 C 0.8591(11) 0.8781(7) 0.5644(14) 0.106(5) Uani 1 1 d .
H10 H 0.9302 0.8744 0.5279 0.127 Uiso 1 1 calc R
C11 C 0.7524(9) 0.9244(5) 0.5165(10) 0.072(3) Uani 1 1 d .
H11 H 0.7520 0.9539 0.4476 0.086 Uiso 1 1 calc R
C12 C 0.4783(9) 0.8356(5) 0.7471(7) 0.061(2) Uani 1 1 d .
C13 C 0.3300(10) 0.7863(6) 0.8286(8) 0.073(3) Uani 1 1 d .
C14 C 0.4255(10) 0.7005(6) 0.7290(8) 0.068(2) Uani 1 1 d .
C15 C 0.3522(13) 0.5546(6) 0.7004(13) 0.104(4) Uani 1 1 d .
H15A H 0.2738 0.5762 0.7224 0.124 Uiso 1 1 calc R
H15B H 0.3259 0.5266 0.6255 0.124 Uiso 1 1 calc R
C16 C 0.410(2) 0.4934(8) 0.7846(18) 0.157(8) Uani 1 1 d .
H16A H 0.4643 0.4562 0.7507 0.236 Uiso 1 1 calc R
H16B H 0.3419 0.4612 0.8088 0.236 Uiso 1 1 calc R
H16C H 0.4613 0.5214 0.8511 0.236 Uiso 1 1 calc R
C17 C 0.5302(11) 0.6106(7) 0.6138(11) 0.091(4) Uani 1 1 d .
H17A H 0.5318 0.6581 0.5618 0.109 Uiso 1 1 calc R
H17B H 0.5064 0.5603 0.5666 0.109 Uiso 1 1 calc R
C18 C 0.6591(16) 0.5993(11) 0.6893(18) 0.156(8) Uani 1 1 d .
H18A H 0.7052 0.6522 0.6970 0.234 Uiso 1 1 calc R
H18B H 0.7077 0.5581 0.6555 0.234 Uiso 1 1 calc R
H18C H 0.6490 0.5804 0.7650 0.234 Uiso 1 1 calc R
B1 B 0.1886(9) 0.7963(6) 0.5055(9) 0.061(2) Uani 1 1 d .
H1A H 0.1607 0.7999 0.5787 0.091 Uiso 1 1 calc R
H1B H 0.2209 0.7404 0.4962 0.091 Uiso 1 1 calc R
H1C H 0.1160 0.8081 0.4427 0.091 Uiso 1 1 calc R

loop_
_atom_site_aniso_label
_atom_site_aniso_U_11
_atom_site_aniso_U_22
_atom_site_aniso_U_33
_atom_site_aniso_U_23
_atom_site_aniso_U_13
_atom_site_aniso_U_12
Fe1 0.0483(7) 0.0269(6) 0.0330(6) 0.0005(5) 0.0202(5) -0.0016(5)
Cl1 0.151(3) 0.0677(15) 0.105(2) 0.0011(14) 0.083(2) -0.0282(16)
N1 0.056(3) 0.033(3) 0.034(3) -0.003(2) 0.025(2) -0.001(2)
N2 0.072(4) 0.042(3) 0.049(3) -0.006(3) 0.032(3) -0.020(3)
N3 0.055(4) 0.039(3) 0.065(4) 0.007(3) 0.020(3) -0.004(3)
N4 0.069(4) 0.071(5) 0.049(4) 0.026(3) 0.004(3) -0.024(4)
N6 0.068(4) 0.066(4) 0.060(4) 0.029(3) 0.017(3) -0.003(3)
N5 0.101(6) 0.063(4) 0.052(4) 0.011(3) 0.031(4) -0.024(4)
N7 0.093(6) 0.064(5) 0.080(5) 0.019(4) 0.042(4) -0.013(4)
N8 0.094(6) 0.062(5) 0.103(6) 0.022(4) 0.056(5) 0.001(4)
C1 0.057(4) 0.031(3) 0.046(4) -0.003(3) 0.023(3) 0.004(3)
C2 0.100(7) 0.043(4) 0.075(5) -0.026(4) 0.058(5) -0.021(4)
C3 0.174(12) 0.085(7) 0.097(8) -0.045(6) 0.102(9) -0.078(8)
C4 0.226(17) 0.100(9) 0.075(7) -0.053(7) 0.081(9) -0.088(10)
C5 0.173(13) 0.119(10) 0.048(5) 0.007(6) 0.042(6) -0.069(9)
C6 0.106(7) 0.073(6) 0.044(4) -0.007(4) 0.030(4) -0.048(5)
C7 0.064(5) 0.053(5) 0.092(7) 0.038(5) 0.009(5) -0.004(4)
C8 0.069(7) 0.078(7) 0.185(14) 0.069(9) 0.004(8) 0.001(6)
C9 0.070(7) 0.066(7) 0.241(19) 0.034(10) 0.020(9) 0.013(6)
C10 0.069(6) 0.059(6) 0.197(15) 0.030(8) 0.046(8) 0.016(5)
C11 0.065(5) 0.038(4) 0.124(8) 0.001(5) 0.046(5) 0.005(4)
C12 0.079(6) 0.052(4) 0.050(4) 0.017(4) 0.010(4) -0.015(4)
C13 0.092(7) 0.064(5) 0.071(6) 0.018(5) 0.040(5) -0.015(5)
C14 0.085(6) 0.057(5) 0.068(5) 0.019(4) 0.031(5) 0.001(4)
C15 0.125(10) 0.054(5) 0.158(12) 0.019(6) 0.091(9) 0.000(6)
C16 0.205(18) 0.075(8) 0.24(2) 0.026(10) 0.154(18) 0.010(10)
C17 0.096(8) 0.079(7) 0.114(9) 0.035(6) 0.061(7) 0.021(6)
C18 0.137(14) 0.138(14) 0.22(2) 0.082(14) 0.094(14) 0.034(11)
B1 0.060(5) 0.052(5) 0.073(6) -0.002(4) 0.020(5) -0.013(4)

loop_
_atom_type_symbol
_atom_type_description
_atom_type_scat_dispersion_real
_atom_type_scat_dispersion_imag
_atom_type_scat_source
C C 0.0033 0.0016 'International Tables Vol C Tables 4.2.6.8 and 6.1.1.4'
H H 0.0000 0.0000 'International Tables Vol C Tables 4.2.6.8 and 6.1.1.4'
B B 0.0013 0.0007 'International Tables Vol C Tables 4.2.6.8 and 6.1.1.4'
N N 0.0061 0.0033 'International Tables Vol C Tables 4.2.6.8 and 6.1.1.4'
Fe Fe 0.3463 0.8444 'International Tables Vol C Tables 4.2.6.8 and 6.1.1.4'
Cl Cl 0.1484 0.1585 'International Tables Vol C Tables 4.2.6.8 and 6.1.1.4'

loop_
_geom_angle_atom_site_label_1
_geom_angle_atom_site_label_2
_geom_angle_atom_site_label_3
_geom_angle
_geom_angle_site_symmetry_1
_geom_angle_site_symmetry_3
N1 Fe1 N1 180.0(3) . 3_676
N1 Fe1 N3 87.5(2) . 3_676
N1 Fe1 N3 92.5(2) 3_676 3_676
N1 Fe1 N3 92.5(2) . .
N1 Fe1 N3 87.5(2) 3_676 .
N3 Fe1 N3 180.000(1) 3_676 .
N1 Fe1 N2 87.7(2) . 3_676
N1 Fe1 N2 92.3(2) 3_676 3_676
N3 Fe1 N2 86.6(3) 3_676 3_676
N3 Fe1 N2 93.4(3) . 3_676
N1 Fe1 N2 92.3(2) . .
N1 Fe1 N2 87.7(2) 3_676 .
N3 Fe1 N2 93.4(3) 3_676 .
N3 Fe1 N2 86.6(3) . .
N2 Fe1 N2 180.000(2) 3_676 .
C1 N1 Fe1 174.8(6) . .
C6 N2 C2 116.9(7) . .
C6 N2 Fe1 123.7(6) . .
C2 N2 Fe1 119.4(6) . .
C7 N3 C11 117.6(8) . .
C7 N3 Fe1 121.0(6) . .
C11 N3 Fe1 121.2(6) . .
C12 N4 C6 122.8(8) . .
C12 N4 C7 120.1(8) . .
C6 N4 C7 117.0(7) . .
C12 N6 C14 115.4(8) . .
C13 N5 C12 110.7(8) . .
C13 N7 C14 112.7(7) . .
C14 N8 C17 119.7(8) . .
C14 N8 C15 124.3(8) . .
C17 N8 C15 115.9(9) . .
N1 C1 B1 176.9(7) . .
C3 C2 N2 123.4(10) . .
C3 C2 H2 118.3 . .
N2 C2 H2 118.3 . .
C4 C3 C2 119.7(11) . .
C4 C3 H3 120.1 . .
C2 C3 H3 120.1 . .
C3 C4 C5 117.9(9) . .
C3 C4 H4 121.0 . .
C5 C4 H4 121.0 . .
C6 C5 C4 120.7(11) . .
C6 C5 H5 119.6 . .
C4 C5 H5 119.6 . .
N2 C6 C5 121.2(10) . .
N2 C6 N4 114.7(7) . .
C5 C6 N4 124.0(9) . .
N3 C7 C8 123.6(10) . .
N3 C7 N4 117.0(7) . .
C8 C7 N4 119.0(10) . .
C9 C8 C7 117.0(12) . .
C9 C8 H8 121.5 . .
C7 C8 H8 121.5 . .
C8 C9 C10 121.4(11) . .
C8 C9 H9 119.3 . .
C10 C9 H9 119.3 . .
C9 C10 C11 118.6(11) . .
C9 C10 H10 120.7 . .
C11 C10 H10 120.7 . .
N3 C11 C10 121.8(10) . .
N3 C11 H11 119.1 . .
C10 C11 H11 119.1 . .
N6 C12 N5 127.0(7) . .
N6 C12 N4 117.1(8) . .
N5 C12 N4 115.9(8) . .
N7 C13 N5 131.4(9) . .
N7 C13 Cl1 115.1(6) . .
N5 C13 Cl1 113.6(8) . .
N8 C14 N6 120.0(8) . .
N8 C14 N7 117.1(8) . .
N6 C14 N7 122.9(9) . .
C16 C15 N8 115.2(13) . .
C16 C15 H15A 108.5 . .
N8 C15 H15A 108.5 . .
C16 C15 H15B 108.5 . .
N8 C15 H15B 108.5 . .
H15A C15 H15B 107.5 . .
C15 C16 H16A 109.5 . .
C15 C16 H16B 109.5 . .
H16A C16 H16B 109.5 . .
C15 C16 H16C 109.5 . .
H16A C16 H16C 109.5 . .
H16B C16 H16C 109.5 . .
N8 C17 C18 108.6(11) . .
N8 C17 H17A 110.0 . .
C18 C17 H17A 110.0 . .
N8 C17 H17B 110.0 . .
C18 C17 H17B 110.0 . .
H17A C17 H17B 108.3 . .
C17 C18 H18A 109.5 . .
C17 C18 H18B 109.5 . .
H18A C18 H18B 109.5 . .
C17 C18 H18C 109.5 . .
H18A C18 H18C 109.5 . .
H18B C18 H18C 109.5 . .
C1 B1 H1A 109.5 . .
C1 B1 H1B 109.5 . .
H1A B1 H1B 109.5 . .
C1 B1 H1C 109.5 . .
H1A B1 H1C 109.5 . .
H1B B1 H1C 109.5 . .

loop_
_geom_bond_atom_site_label_1
_geom_bond_atom_site_label_2
_geom_bond_distance
_geom_bond_site_symmetry_2
Fe1 N1 1.946(5) .
Fe1 N1 1.946(5) 3_676
Fe1 N3 1.981(6) 3_676
Fe1 N3 1.981(6) .
Fe1 N2 1.993(6) 3_676
Fe1 N2 1.993(6) .
Cl1 C13 1.740(10) .
N1 C1 1.150(8) .
N2 C6 1.332(11) .
N2 C2 1.377(10) .
N3 C7 1.355(10) .
N3 C11 1.357(10) .
N4 C12 1.385(9) .
N4 C6 1.411(12) .
N4 C7 1.415(12) .
N6 C12 1.318(11) .
N6 C14 1.348(11) .
N5 C13 1.313(10) .
N5 C12 1.326(12) .
N7 C13 1.293(12) .
N7 C14 1.356(11) .
N8 C14 1.326(12) .
N8 C17 1.476(12) .
N8 C15 1.483(12) .
C1 B1 1.594(11) .
C2 C3 1.372(12) .
C2 H2 0.9500 .
C3 C4 1.326(19) .
C3 H3 0.9500 .
C4 C5 1.412(19) .
C4 H4 0.9500 .
C5 C6 1.374(13) .
C5 H5 0.9500 .
C7 C8 1.386(13) .
C8 C9 1.365(19) .
C8 H8 0.9500 .
C9 C10 1.38(2) .
C9 H9 0.9500 .
C10 C11 1.384(14) .
C10 H10 0.9500 .
C11 H11 0.9500 .
C15 C16 1.45(2) .
C15 H15A 0.9900 .
C15 H15B 0.9900 .
C16 H16A 0.9800 .
C16 H16B 0.9800 .
C16 H16C 0.9800 .
C17 C18 1.49(2) .
C17 H17A 0.9900 .
C17 H17B 0.9900 .
C18 H18A 0.9800 .
C18 H18B 0.9800 .
C18 H18C 0.9800 .
B1 H1A 0.9800 .
B1 H1B 0.9800 .
B1 H1C 0.9800 .
